data_7050835
loop_
_publ_author_name
'Anangamohan Panja'
'Nizamuddin Shaikh'
'Pavel Vojt\'i\<sek'
'Song Gao'
'Pradyot Banerjee'

_publ_section_title
;
 Synthesis, crystal structures and magnetic properties of 1D polymeric
 [MnIII(salen)N3] and [MnIII(salen)Ag(CN)2] complexes
;
_journal_issue 8
_journal_name_full 'New J. Chem.'
_journal_page_first 1025
_journal_page_last 1028
_journal_paper_doi 10.1039/b200384h
_journal_volume 26
_journal_year 2002
_chemical_formula_sum 'C16 H14 Mn N5 O2'
_chemical_formula_weight 363.26
_space_group_IT_number 29
_symmetry_space_group_name_Hall 'P 2c -2ac'
_symmetry_space_group_name_H-M 'P c a 21'
_atom_sites_solution_hydrogens geom
_atom_sites_solution_primary direct
_atom_sites_solution_secondary difmap
_audit_creation_method SHELXL-97
_cell_angle_alpha 90.00
_cell_angle_beta 90.00
_cell_angle_gamma 90.00
_cell_formula_units_Z 4
_cell_length_a 10.9390(3)
_cell_length_b 12.9470(2)
_cell_length_c 11.1140(4)
_cell_measurement_temperature 293(2)
_cell_volume 1574.05(8)
_computing_structure_refinement 'SHELXL-97 (Sheldrick, 1997)'
_computing_structure_solution 'SHELXS-97 (Sheldrick, 1990)'
_diffrn_ambient_temperature 293(2)
_diffrn_measured_fraction_theta_full 0.996
_diffrn_measured_fraction_theta_max 0.996
_diffrn_radiation_monochromator graphite
_diffrn_radiation_source 'fine-focus sealed tube'
_diffrn_radiation_type MoK\a
_diffrn_radiation_wavelength 0.71070
_diffrn_reflns_av_R_equivalents 0.0430
_diffrn_reflns_av_sigmaI/netI 0.0307
_diffrn_reflns_limit_h_max 14
_diffrn_reflns_limit_h_min -14
_diffrn_reflns_limit_k_max 16
_diffrn_reflns_limit_k_min -16
_diffrn_reflns_limit_l_max 14
_diffrn_reflns_limit_l_min -14
_diffrn_reflns_number 20584
_diffrn_reflns_theta_full 27.49
_diffrn_reflns_theta_max 27.49
_diffrn_reflns_theta_min 3.05
_exptl_absorpt_coefficient_mu 0.858
_exptl_crystal_density_diffrn 1.533
_exptl_crystal_density_method 'not measured'
_exptl_crystal_F_000 744
_refine_diff_density_max 0.198
_refine_diff_density_min -0.390
_refine_diff_density_rms 0.042
_refine_ls_abs_structure_details 'Flack H D (1983), Acta Cryst. A39, 876-881'
_refine_ls_abs_structure_Flack -0.017(19)
_refine_ls_extinction_coef 0.0102(14)
_refine_ls_extinction_expression Fc^*^=kFc[1+0.001xFc^2^\l^3^/sin(2\q)]^-1/4^
_refine_ls_extinction_method SHELXL
_refine_ls_goodness_of_fit_ref 1.061
_refine_ls_hydrogen_treatment mixed
_refine_ls_matrix_type full
_refine_ls_number_parameters 273
_refine_ls_number_reflns 3601
_refine_ls_number_restraints 0
_refine_ls_restrained_S_all 1.061
_refine_ls_R_factor_all 0.0366
_refine_ls_R_factor_gt 0.0295
_refine_ls_shift/su_max 0.000
_refine_ls_shift/su_mean 0.000
_refine_ls_structure_factor_coef Fsqd
_refine_ls_weighting_details 'calc w=1/[\s^2^(Fo^2^)+(0.0403P)^2^+0.1134P] where P=(Fo^2^+2Fc^2^)/3'
_refine_ls_weighting_scheme calc
_refine_ls_wR_factor_gt 0.0693
_refine_ls_wR_factor_ref 0.0727
_reflns_number_gt 3193
_reflns_number_total 3601
_reflns_threshold_expression >2sigma(I)
_cod_data_source_file b200384h.txt
_cod_data_source_block ns3end
_cod_depositor_comments
;
The following automatic conversions were performed:
'_atom_site_symetry_multiplicity' tag replaced with
'_atom_site_symmetry_multiplicity'.

Automatic conversion script
Id: cif_correct_tags 1440 2010-10-19 06:21:57Z saulius 
;
_cod_original_cell_volume 1574.04(8)
_cod_database_code 7050835

loop_
_symmetry_equiv_pos_as_xyz
'x, y, z'
'-x, -y, z+1/2'
'-x+1/2, y, z+1/2'
'x+1/2, -y, z'

loop_
_atom_site_label
_atom_site_type_symbol
_atom_site_fract_x
_atom_site_fract_y
_atom_site_fract_z
_atom_site_U_iso_or_equiv
_atom_site_adp_type
_atom_site_occupancy
_atom_site_symmetry_multiplicity
_atom_site_calc_flag
_atom_site_refinement_flags
_atom_site_disorder_assembly
_atom_site_disorder_group
Mn Mn 0.24675(3) 0.176910(19) 0.0560 0.02803(10) Uani 1 1 d . . .
O1 O 0.17102(13) 0.07537(11) 0.15048(14) 0.0322(3) Uani 1 1 d . . .
O2 O 0.12634(15) 0.27792(11) 0.08698(15) 0.0413(4) Uani 1 1 d . . .
N1 N 0.38794(15) 0.08478(13) 0.02164(15) 0.0304(4) Uani 1 1 d . . .
N2 N 0.33847(17) 0.27187(14) -0.05024(16) 0.0331(4) Uani 1 1 d . . .
C1 C 0.2061(2) -0.02063(15) 0.17453(19) 0.0296(4) Uani 1 1 d . . .
C2 C 0.1328(2) -0.08046(17) 0.2505(2) 0.0361(5) Uani 1 1 d . . .
C3 C 0.1632(2) -0.18071(18) 0.2797(2) 0.0456(6) Uani 1 1 d . . .
C4 C 0.2684(2) -0.2249(2) 0.2323(3) 0.0487(6) Uani 1 1 d . . .
C5 C 0.3429(2) -0.16872(17) 0.1566(2) 0.0418(5) Uani 1 1 d . . .
C6 C 0.31317(18) -0.06593(16) 0.12698(19) 0.0315(4) Uani 1 1 d . . .
C7 C 0.39956(17) -0.01048(14) 0.0539(2) 0.0324(4) Uani 1 1 d . . .
C8 C 0.4900(2) 0.13712(19) -0.0403(2) 0.0357(5) Uani 1 1 d . . .
C9 C 0.4346(2) 0.2200(2) -0.12043(19) 0.0386(5) Uani 1 1 d . . .
C10 C 0.3171(2) 0.36872(19) -0.0635(2) 0.0438(6) Uani 1 1 d . . .
C11 C 0.2238(2) 0.42527(19) -0.0035(3) 0.0460(6) Uani 1 1 d . . .
C12 C 0.2242(3) 0.5343(2) -0.0180(4) 0.0664(9) Uani 1 1 d . . .
C13 C 0.1386(4) 0.5945(2) 0.0385(4) 0.0769(11) Uani 1 1 d . . .
C14 C 0.0508(4) 0.5492(2) 0.1101(3) 0.0664(9) Uani 1 1 d . . .
C15 C 0.0451(3) 0.4423(2) 0.1247(3) 0.0546(7) Uani 1 1 d . . .
C16 C 0.1336(2) 0.37919(16) 0.0691(2) 0.0410(5) Uani 1 1 d . . .
H2 H 0.064(2) -0.0523(16) 0.278(2) 0.031(6) Uiso 1 1 d . . .
H3 H 0.103(3) -0.226(2) 0.342(3) 0.059(8) Uiso 1 1 d . . .
H4 H 0.289(3) -0.289(3) 0.253(3) 0.080(11) Uiso 1 1 d . . .
H5 H 0.416(3) -0.2004(19) 0.118(2) 0.042(7) Uiso 1 1 d . . .
H7 H 0.474(2) -0.0533(17) 0.029(2) 0.041(6) Uiso 1 1 d . . .
H8A H 0.548(3) 0.1666(19) 0.018(3) 0.052(8) Uiso 1 1 d . . .
H8B H 0.539(3) 0.090(2) -0.084(3) 0.047(7) Uiso 1 1 d . . .
H9A H 0.387(2) 0.1877(18) -0.199(3) 0.039(6) Uiso 1 1 d . . .
H9B H 0.499(3) 0.265(3) -0.147(3) 0.060(8) Uiso 1 1 d . . .
H10 H 0.372(3) 0.415(2) -0.120(3) 0.060(8) Uiso 1 1 d . . .
H12 H 0.295(3) 0.570(2) -0.076(3) 0.063(9) Uiso 1 1 d . . .
H13 H 0.152(5) 0.665(4) 0.036(5) 0.14(2) Uiso 1 1 d . . .
H14 H -0.012(3) 0.583(3) 0.148(3) 0.069(9) Uiso 1 1 d . . .
H15 H -0.022(2) 0.412(2) 0.171(2) 0.041(7) Uiso 1 1 d . . .
N11 N 0.14218(18) 0.12573(17) -0.11115(18) 0.0424(5) Uani 1 1 d . . .
N12 N 0.14125(14) 0.18096(14) -0.1955(2) 0.0330(3) Uani 1 1 d . . .
N13 N 0.14071(19) 0.23643(16) -0.27962(19) 0.0416(5) Uani 1 1 d . . .

loop_
_atom_site_aniso_label
_atom_site_aniso_U_11
_atom_site_aniso_U_22
_atom_site_aniso_U_33
_atom_site_aniso_U_23
_atom_site_aniso_U_13
_atom_site_aniso_U_12
Mn 0.02815(15) 0.02991(15) 0.02603(14) 0.00230(15) 0.00278(11) 0.00059(11)
O1 0.0325(7) 0.0319(7) 0.0323(7) 0.0037(6) 0.0061(6) 0.0019(6)
O2 0.0408(8) 0.0352(8) 0.0480(10) 0.0064(7) 0.0088(7) 0.0080(7)
N1 0.0262(8) 0.0359(10) 0.0291(9) -0.0011(6) 0.0018(6) -0.0028(7)
N2 0.0335(9) 0.0400(10) 0.0258(8) 0.0036(7) -0.0027(7) -0.0052(8)
C1 0.0295(10) 0.0324(10) 0.0270(9) 0.0004(8) -0.0060(8) -0.0024(8)
C2 0.0347(11) 0.0382(12) 0.0355(11) 0.0038(9) 0.0032(9) -0.0038(10)
C3 0.0441(13) 0.0424(12) 0.0502(16) 0.0118(11) -0.0028(10) -0.0085(10)
C4 0.0493(15) 0.0336(13) 0.0631(17) 0.0125(12) -0.0070(12) -0.0014(11)
C5 0.0397(13) 0.0365(12) 0.0492(13) 0.0029(10) -0.0033(10) 0.0049(10)
C6 0.0293(10) 0.0318(10) 0.0334(11) 0.0003(8) -0.0038(8) -0.0007(8)
C7 0.0283(9) 0.0369(10) 0.0319(8) -0.0039(11) 0.0011(9) 0.0037(7)
C8 0.0289(11) 0.0431(12) 0.0352(10) 0.0009(10) 0.0052(9) -0.0036(10)
C9 0.0363(12) 0.0501(14) 0.0295(11) 0.0046(10) 0.0052(9) -0.0075(11)
C10 0.0438(13) 0.0417(14) 0.0460(13) 0.0149(11) -0.0050(10) -0.0084(11)
C11 0.0506(14) 0.0319(12) 0.0555(15) 0.0079(11) -0.0102(12) 0.0016(11)
C12 0.0669(19) 0.0338(14) 0.099(3) 0.0149(15) -0.0188(18) 0.0016(13)
C13 0.088(2) 0.0355(14) 0.107(3) 0.0000(18) -0.029(2) 0.0122(15)
C14 0.077(2) 0.0494(17) 0.0733(19) -0.0134(15) -0.0259(17) 0.0317(17)
C15 0.0609(17) 0.0508(16) 0.0520(16) -0.0026(12) -0.0096(14) 0.0228(13)
C16 0.0454(12) 0.0363(10) 0.0412(13) 0.0038(10) -0.0103(11) 0.0095(9)
N11 0.0412(11) 0.0542(12) 0.0317(10) 0.0008(9) -0.0053(8) -0.0096(10)
N12 0.0280(8) 0.0447(9) 0.0264(8) -0.0062(8) 0.0002(10) 0.0000(7)
N13 0.0462(11) 0.0483(12) 0.0302(9) -0.0004(8) -0.0010(8) 0.0077(9)

loop_
_atom_type_symbol
_atom_type_description
_atom_type_scat_dispersion_real
_atom_type_scat_dispersion_imag
_atom_type_scat_source
C C 0.0033 0.0016 'International Tables Vol C Tables 4.2.6.8 and 6.1.1.4'
H H 0.0000 0.0000 'International Tables Vol C Tables 4.2.6.8 and 6.1.1.4'
N N 0.0061 0.0033 'International Tables Vol C Tables 4.2.6.8 and 6.1.1.4'
O O 0.0106 0.0060 'International Tables Vol C Tables 4.2.6.8 and 6.1.1.4'
Mn Mn 0.3368 0.7283 'International Tables Vol C Tables 4.2.6.8 and 6.1.1.4'

loop_
_geom_angle_atom_site_label_1
_geom_angle_atom_site_label_2
_geom_angle_atom_site_label_3
_geom_angle
_geom_angle_site_symmetry_1
_geom_angle_site_symmetry_3
_geom_angle_publ_flag
O1 Mn O2 94.32(6) . . ?
O1 Mn N2 173.73(7) . . ?
O2 Mn N2 91.85(7) . . ?
O1 Mn N1 91.73(6) . . ?
O2 Mn N1 172.99(7) . . ?
N2 Mn N1 82.20(7) . . ?
O1 Mn N11 91.77(7) . . ?
O2 Mn N11 89.99(8) . . ?
N2 Mn N11 87.06(7) . . ?
N1 Mn N11 93.38(8) . . ?
O1 Mn N13 91.50(7) . 3 ?
O2 Mn N13 89.80(7) . 3 ?
N2 Mn N13 89.68(7) . 3 ?
N1 Mn N13 86.48(7) . 3 ?
N11 Mn N13 176.73(8) . 3 ?
C1 O1 Mn 129.89(13) . . ?
C16 O2 Mn 127.95(14) . . ?
C7 N1 C8 119.60(18) . . ?
C7 N1 Mn 126.60(14) . . ?
C8 N1 Mn 113.67(14) . . ?
C10 N2 C9 120.96(19) . . ?
C10 N2 Mn 125.70(17) . . ?
C9 N2 Mn 113.29(14) . . ?
O1 C1 C2 118.3(2) . . ?
O1 C1 C6 123.56(18) . . ?
C2 C1 C6 118.12(19) . . ?
C3 C2 C1 121.7(2) . . ?
C3 C2 H2 120.5(14) . . ?
C1 C2 H2 117.8(14) . . ?
C2 C3 C4 119.9(2) . . ?
C2 C3 H3 119.8(16) . . ?
C4 C3 H3 120.3(16) . . ?
C5 C4 C3 120.3(2) . . ?
C5 C4 H4 120(2) . . ?
C3 C4 H4 120(2) . . ?
C4 C5 C6 120.3(2) . . ?
C4 C5 H5 121.4(15) . . ?
C6 C5 H5 118.2(15) . . ?
C5 C6 C1 119.7(2) . . ?
C5 C6 C7 116.9(2) . . ?
C1 C6 C7 123.30(18) . . ?
N1 C7 C6 124.71(18) . . ?
N1 C7 H7 121.2(13) . . ?
C6 C7 H7 114.0(13) . . ?
N1 C8 C9 107.24(18) . . ?
N1 C8 H8A 110.7(17) . . ?
C9 C8 H8A 111.7(15) . . ?
N1 C8 H8B 111.5(16) . . ?
C9 C8 H8B 112.5(17) . . ?
H8A C8 H8B 103(2) . . ?
N2 C9 C8 107.22(16) . . ?
N2 C9 H9A 104.7(14) . . ?
C8 C9 H9A 112.7(13) . . ?
N2 C9 H9B 114.0(18) . . ?
C8 C9 H9B 108.4(18) . . ?
H9A C9 H9B 110(2) . . ?
N2 C10 C11 125.4(2) . . ?
N2 C10 H10 121.2(17) . . ?
C11 C10 H10 113.4(16) . . ?
C16 C11 C10 123.7(2) . . ?
C16 C11 C12 119.3(3) . . ?
C10 C11 C12 117.1(3) . . ?
C13 C12 C11 120.6(3) . . ?
C13 C12 H12 120.7(16) . . ?
C11 C12 H12 118.7(16) . . ?
C12 C13 C14 120.0(3) . . ?
C12 C13 H13 116(4) . . ?
C14 C13 H13 123(4) . . ?
C13 C14 C15 121.4(3) . . ?
C13 C14 H14 126(2) . . ?
C15 C14 H14 113(2) . . ?
C14 C15 C16 119.6(3) . . ?
C14 C15 H15 119.6(16) . . ?
C16 C15 H15 120.8(16) . . ?
O2 C16 C11 123.1(2) . . ?
O2 C16 C15 117.8(2) . . ?
C11 C16 C15 119.1(2) . . ?
N12 N11 Mn 118.41(16) . . ?
N13 N12 N11 179.7(3) . . ?
N12 N13 Mn 114.65(15) . 3_554 ?

loop_
_geom_bond_atom_site_label_1
_geom_bond_atom_site_label_2
_geom_bond_distance
_geom_bond_site_symmetry_2
_geom_bond_publ_flag
Mn O1 1.8755(14) . ?
Mn O2 1.8878(15) . ?
Mn N2 1.9780(18) . ?
Mn N1 1.9884(17) . ?
Mn N11 2.280(2) . ?
Mn N13 2.334(2) 3 ?
O1 C1 1.328(2) . ?
O2 C16 1.328(3) . ?
N1 C7 1.291(3) . ?
N1 C8 1.476(3) . ?
N2 C10 1.284(3) . ?
N2 C9 1.472(3) . ?
C1 C2 1.399(3) . ?
C1 C6 1.413(3) . ?
C2 C3 1.379(3) . ?
C2 H2 0.89(2) . ?
C3 C4 1.389(4) . ?
C3 H3 1.12(3) . ?
C4 C5 1.378(4) . ?
C4 H4 0.89(3) . ?
C5 C6 1.409(3) . ?
C5 H5 0.99(3) . ?
C6 C7 1.438(3) . ?
C7 H7 1.03(3) . ?
C8 C9 1.520(3) . ?
C8 H8A 0.98(3) . ?
C8 H8B 0.95(3) . ?
C9 H9A 1.10(3) . ?
C9 H9B 0.96(3) . ?
C10 C11 1.423(4) . ?
C10 H10 1.06(3) . ?
C11 C16 1.407(4) . ?
C11 C12 1.421(4) . ?
C12 C13 1.371(5) . ?
C12 H12 1.11(3) . ?
C13 C14 1.378(6) . ?
C13 H13 0.93(5) . ?
C14 C15 1.395(4) . ?
C14 H14 0.92(4) . ?
C15 C16 1.409(4) . ?
C15 H15 0.98(3) . ?
N11 N12 1.179(3) . ?
N12 N13 1.179(3) . ?
N13 Mn 2.334(2) 3_554 ?
